data_4515732
loop_
_publ_author_name
'Rozenberg, Illya'
'Eivgi, Or'
'Frenklah, Alexander'
'Butilkov, Danielle'
'Kozuch, Sebastian'
'Goldberg, Israel'
'Lemcoff, N. Gabriel'

_publ_section_title
;
 Synthesis and Catalytic Properties of Sulfur-Chelated Ruthenium
 Benzylidenes Bearing a Cyclic (Alkyl)(amino)carbene Ligand
;
_journal_issue 9
_journal_name_full 'ACS Catalysis'
_journal_page_first 8182
_journal_paper_doi 10.1021/acscatal.8b02122
_journal_volume 8
_journal_year 2018
_chemical_absolute_configuration ad
_chemical_formula_moiety 'C33 H41 Cl2 N Ru S'
_chemical_formula_sum 'C33 H41 Cl2 N Ru S'
_chemical_formula_weight 655.70
_space_group_crystal_system tetragonal
_space_group_IT_number 78
_space_group_name_Hall 'P 4cw'
_space_group_name_H-M_alt 'P 43'
_atom_sites_solution_hydrogens geom
_atom_sites_solution_primary direct
_atom_sites_solution_secondary difmap
_audit_creation_method SHELXL-2014/7
_cell_angle_alpha 90
_cell_angle_beta 90
_cell_angle_gamma 90
_cell_formula_units_Z 4
_cell_length_a 10.0186(3)
_cell_length_b 10.0186(3)
_cell_length_c 30.9734(11)
_cell_measurement_reflns_used 6728
_cell_measurement_temperature 110(2)
_cell_measurement_theta_max 28.51
_cell_measurement_theta_min 2.03
_cell_volume 3108.87(17)
_computing_cell_refinement 'Saint, Bruker-AXS'
_computing_data_collection 'Apex2, Bruker-AXS'
_computing_data_reduction 'Saint, Bruker-AXS'
_computing_structure_refinement 'SHELXL-2014/7 (Sheldrick, 2015)'
_computing_structure_solution 'SHELXT-2014 (Sheldrick, 2015)'
_diffrn_ambient_temperature 110(2)
_diffrn_detector_area_resol_mean 1.75
_diffrn_measured_fraction_theta_full 0.999
_diffrn_measured_fraction_theta_max 0.986
_diffrn_measurement_device_type 'ApexDuo, Bruker-AXS'
_diffrn_measurement_method '1 deg. \f and \w scans'
_diffrn_radiation_type MoK\a
_diffrn_radiation_wavelength 0.71073
_diffrn_reflns_av_R_equivalents 0.0323
_diffrn_reflns_av_unetI/netI 0.0513
_diffrn_reflns_Laue_measured_fraction_full 0.999
_diffrn_reflns_Laue_measured_fraction_max 0.986
_diffrn_reflns_limit_h_max 11
_diffrn_reflns_limit_h_min -12
_diffrn_reflns_limit_k_max 10
_diffrn_reflns_limit_k_min -13
_diffrn_reflns_limit_l_max 41
_diffrn_reflns_limit_l_min -37
_diffrn_reflns_number 15289
_diffrn_reflns_point_group_measured_fraction_full 0.950
_diffrn_reflns_point_group_measured_fraction_max 0.897
_diffrn_reflns_theta_full 25.242
_diffrn_reflns_theta_max 28.517
_diffrn_reflns_theta_min 2.033
_diffrn_source 'ImuS micro-focus'
_exptl_absorpt_coefficient_mu 0.766
_exptl_absorpt_correction_T_max 0.907
_exptl_absorpt_correction_T_min 0.803
_exptl_absorpt_correction_type multi-scan
_exptl_absorpt_process_details 'Sadabs, Bruker-AXS'
_exptl_crystal_colour brown
_exptl_crystal_density_diffrn 1.401
_exptl_crystal_description needle
_exptl_crystal_F_000 1360
_exptl_crystal_size_max 0.300
_exptl_crystal_size_mid 0.180
_exptl_crystal_size_min 0.130
_refine_diff_density_max 0.275
_refine_diff_density_min -0.336
_refine_diff_density_rms 0.059
_refine_ls_abs_structure_details
;
 Flack x determined using 2736 quotients [(I+)-(I-)]/[(I+)+(I-)]
 (Parsons, Flack and Wagner, Acta Cryst. B69 (2013) 249-259).
;
_refine_ls_abs_structure_Flack 0.005(18)
_refine_ls_extinction_method none
_refine_ls_goodness_of_fit_ref 1.003
_refine_ls_hydrogen_treatment constr
_refine_ls_matrix_type full
_refine_ls_number_parameters 351
_refine_ls_number_reflns 7096
_refine_ls_number_restraints 1
_refine_ls_restrained_S_all 1.003
_refine_ls_R_factor_all 0.0314
_refine_ls_R_factor_gt 0.0287
_refine_ls_shift/su_max 0.007
_refine_ls_shift/su_mean 0.000
_refine_ls_structure_factor_coef Fsqd
_refine_ls_weighting_details 'w=1/[\s^2^(Fo^2^)+(0.0226P)^2^] where P=(Fo^2^+2Fc^2^)/3'
_refine_ls_weighting_scheme calc
_refine_ls_wR_factor_gt 0.0571
_refine_ls_wR_factor_ref 0.0583
_reflns_Friedel_coverage 0.788
_reflns_Friedel_fraction_full 0.900
_reflns_Friedel_fraction_max 0.805
_reflns_number_gt 6728
_reflns_number_total 7096
_reflns_threshold_expression 'I > 2\s(I)'
_cod_data_source_file cs8b02122_si_003.cif
_cod_data_source_block lem42
_cod_original_cell_volume 3108.9(2)
_cod_database_code 4515732
_shelx_shelxl_version_number 2014/7
_shelx_space_group_comment
;
The symmetry employed for this shelxl refinement is uniquely defined
by the following loop, which should always be used as a source of
symmetry information in preference to the above space-group names.
They are only intended as comments.
;
_shelx_estimated_absorpt_t_min 0.803
_shelx_estimated_absorpt_t_max 0.907

loop_
_space_group_symop_operation_xyz
'x, y, z'
'-x, -y, z+1/2'
'-y, x, z+3/4'
'y, -x, z+1/4'

loop_
_atom_site_label
_atom_site_type_symbol
_atom_site_fract_x
_atom_site_fract_y
_atom_site_fract_z
_atom_site_U_iso_or_equiv
_atom_site_adp_type
_atom_site_occupancy
_atom_site_site_symmetry_order
_atom_site_calc_flag
_atom_site_refinement_flags_posn
_atom_site_refinement_flags_adp
Ru1 Ru 0.01062(3) 0.54285(3) 0.48730(2) 0.01167(6) Uani 1 1 d . .
Cl1 Cl -0.08313(8) 0.72920(8) 0.52085(2) 0.01632(17) Uani 1 1 d . .
Cl2 Cl -0.00089(10) 0.35977(9) 0.44092(3) 0.0217(2) Uani 1 1 d . .
S1 S -0.11250(9) 0.42313(9) 0.54476(3) 0.01657(18) Uani 1 1 d . .
N1 N 0.1940(3) 0.7555(3) 0.44820(7) 0.0117(6) Uani 1 1 d . .
C1 C 0.3323(3) 0.7949(3) 0.51387(10) 0.0138(7) Uani 1 1 d . .
C2 C 0.3143(3) 0.7317(3) 0.47362(9) 0.0115(7) Uani 1 1 d . .
C3 C 0.1912(4) 0.8727(3) 0.41666(9) 0.0146(7) Uani 1 1 d . .
C4 C 0.0910(3) 0.6735(3) 0.44628(9) 0.0120(7) Uani 1 1 d . .
C5 C 0.2265(4) 0.8772(3) 0.53691(9) 0.0150(7) Uani 1 1 d . .
H5 H 0.1451 0.8814 0.5183 0.018 Uiso 1 1 calc R U
C6 C 0.2673(4) 0.3777(4) 0.58113(10) 0.0199(8) Uani 1 1 d . .
H6 H 0.3516 0.4097 0.5716 0.024 Uiso 1 1 calc R U
C7 C 0.2599(4) 0.2969(4) 0.61736(10) 0.0209(8) Uani 1 1 d . .
H7 H 0.3390 0.2734 0.6325 0.025 Uiso 1 1 calc R U
C8 C 0.4106(3) 0.6433(3) 0.45687(9) 0.0146(7) Uani 1 1 d . .
C9 C 0.0495(4) 0.8589(4) 0.39874(10) 0.0172(7) Uani 1 1 d . .
H9A H 0.0485 0.8781 0.3674 0.021 Uiso 1 1 calc R U
H9B H -0.0114 0.9223 0.4134 0.021 Uiso 1 1 calc R U
C10 C 0.1509(4) 0.4128(3) 0.55836(9) 0.0158(7) Uani 1 1 d . .
C11 C 0.3025(4) 0.8618(4) 0.38351(10) 0.0207(8) Uani 1 1 d . .
H11A H 0.3889 0.8586 0.3984 0.031 Uiso 1 1 calc R U
H11B H 0.3000 0.9396 0.3644 0.031 Uiso 1 1 calc R U
H11C H 0.2905 0.7803 0.3665 0.031 Uiso 1 1 calc R U
C12 C -0.1994(4) 0.2763(4) 0.52831(10) 0.0172(7) Uani 1 1 d . .
C13 C 0.1893(4) 0.8102(4) 0.57997(9) 0.0204(8) Uani 1 1 d . .
H13A H 0.1664 0.7165 0.5748 0.031 Uiso 1 1 calc R U
H13B H 0.1124 0.8563 0.5927 0.031 Uiso 1 1 calc R U
H13C H 0.2652 0.8153 0.5998 0.031 Uiso 1 1 calc R U
C14 C 0.5295(4) 0.6263(4) 0.47975(10) 0.0201(8) Uani 1 1 d . .
H14 H 0.5966 0.5691 0.4685 0.024 Uiso 1 1 calc R U
C15 C 0.2087(4) 1.0043(4) 0.44040(10) 0.0189(8) Uani 1 1 d . .
H15A H 0.1403 1.0122 0.4629 0.028 Uiso 1 1 calc R U
H15B H 0.1998 1.0783 0.4199 0.028 Uiso 1 1 calc R U
H15C H 0.2974 1.0071 0.4537 0.028 Uiso 1 1 calc R U
C16 C 0.5043(4) 0.5818(4) 0.38329(10) 0.0253(9) Uani 1 1 d . .
H16A H 0.5155 0.6776 0.3781 0.038 Uiso 1 1 calc R U
H16B H 0.4815 0.5371 0.3561 0.038 Uiso 1 1 calc R U
H16C H 0.5877 0.5447 0.3947 0.038 Uiso 1 1 calc R U
C17 C 0.4529(4) 0.7731(4) 0.53513(10) 0.0184(8) Uani 1 1 d . .
H17 H 0.4679 0.8161 0.5620 0.022 Uiso 1 1 calc R U
C18 C 0.0050(4) 0.7147(4) 0.40719(9) 0.0154(7) Uani 1 1 d . .
C19 C 0.1561(3) 0.4975(3) 0.52021(10) 0.0141(7) Uani 1 1 d . .
H19 H 0.2406 0.5317 0.5118 0.017 Uiso 1 1 calc R U
C20 C 0.0289(4) 0.3645(4) 0.57331(10) 0.0163(7) Uani 1 1 d . .
C21 C 0.1372(4) 0.2502(4) 0.63150(10) 0.0251(9) Uani 1 1 d . .
H21 H 0.1328 0.1943 0.6562 0.030 Uiso 1 1 calc R U
C22 C 0.5513(4) 0.6914(4) 0.51857(11) 0.0215(8) Uani 1 1 d . .
H22 H 0.6331 0.6800 0.5336 0.026 Uiso 1 1 calc R U
C23 C -0.3501(5) 0.0663(5) 0.49781(11) 0.0376(12) Uani 1 1 d . .
H23 H -0.4017 -0.0061 0.4871 0.045 Uiso 1 1 calc R U
C24 C -0.2139(5) 0.0520(4) 0.50319(12) 0.0347(11) Uani 1 1 d . .
H24 H -0.1726 -0.0310 0.4968 0.042 Uiso 1 1 calc R U
C25 C -0.1372(4) 0.1575(4) 0.51785(11) 0.0251(8) Uani 1 1 d . .
H25 H -0.0432 0.1484 0.5207 0.030 Uiso 1 1 calc R U
C26 C 0.0212(4) 0.2840(4) 0.61006(10) 0.0228(8) Uani 1 1 d . .
H26 H -0.0628 0.2529 0.6202 0.027 Uiso 1 1 calc R U
C27 C 0.0445(4) 0.6239(4) 0.36869(10) 0.0221(8) Uani 1 1 d . .
H27A H 0.0345 0.5301 0.3770 0.033 Uiso 1 1 calc R U
H27B H 0.1375 0.6412 0.3607 0.033 Uiso 1 1 calc R U
H27C H -0.0136 0.6431 0.3440 0.033 Uiso 1 1 calc R U
C28 C 0.3916(4) 0.5599(4) 0.41622(10) 0.0194(8) Uani 1 1 d . .
H28 H 0.3059 0.5880 0.4024 0.023 Uiso 1 1 calc R U
C29 C 0.2720(4) 1.0197(4) 0.54686(11) 0.0222(8) Uani 1 1 d . .
H29A H 0.3455 1.0173 0.5677 0.033 Uiso 1 1 calc R U
H29B H 0.1973 1.0704 0.5590 0.033 Uiso 1 1 calc R U
H29C H 0.3024 1.0628 0.5202 0.033 Uiso 1 1 calc R U
C30 C -0.1436(4) 0.6996(4) 0.41434(11) 0.0219(8) Uani 1 1 d . .
H30A H -0.1634 0.6074 0.4228 0.033 Uiso 1 1 calc R U
H30B H -0.1912 0.7209 0.3876 0.033 Uiso 1 1 calc R U
H30C H -0.1724 0.7606 0.4372 0.033 Uiso 1 1 calc R U
C31 C -0.4111(4) 0.1852(5) 0.50796(13) 0.0362(11) Uani 1 1 d . .
H31 H -0.5047 0.1951 0.5043 0.043 Uiso 1 1 calc R U
C32 C -0.3355(4) 0.2903(4) 0.52343(12) 0.0279(9) Uani 1 1 d . .
H32 H -0.3774 0.3723 0.5307 0.033 Uiso 1 1 calc R U
C33 C 0.3801(4) 0.4112(4) 0.42733(12) 0.0263(9) Uani 1 1 d . .
H33A H 0.4615 0.3819 0.4422 0.040 Uiso 1 1 calc R U
H33B H 0.3687 0.3595 0.4007 0.040 Uiso 1 1 calc R U
H33C H 0.3030 0.3970 0.4462 0.040 Uiso 1 1 calc R U

loop_
_atom_site_aniso_label
_atom_site_aniso_U_11
_atom_site_aniso_U_22
_atom_site_aniso_U_33
_atom_site_aniso_U_23
_atom_site_aniso_U_13
_atom_site_aniso_U_12
Ru1 0.01026(14) 0.01169(14) 0.01306(9) -0.00070(11) -0.00074(10) -0.00052(12)
Cl1 0.0150(4) 0.0159(4) 0.0180(3) -0.0022(3) 0.0019(3) 0.0012(3)
Cl2 0.0267(5) 0.0167(5) 0.0217(4) -0.0053(3) -0.0008(3) -0.0039(4)
S1 0.0137(5) 0.0151(5) 0.0208(4) 0.0013(3) 0.0025(3) -0.0020(3)
N1 0.0142(16) 0.0137(15) 0.0072(10) 0.0016(10) 0.0010(10) 0.0016(12)
C1 0.0142(18) 0.0119(17) 0.0154(13) 0.0021(13) 0.0010(12) -0.0033(13)
C2 0.0096(17) 0.0126(17) 0.0123(12) 0.0035(12) -0.0002(12) -0.0010(13)
C3 0.0185(19) 0.0141(18) 0.0113(12) 0.0058(13) 0.0008(13) 0.0010(14)
C4 0.0127(18) 0.0122(17) 0.0112(12) -0.0030(12) -0.0003(12) 0.0030(13)
C5 0.0176(19) 0.0166(19) 0.0108(12) -0.0016(12) -0.0001(12) -0.0025(14)
C6 0.022(2) 0.018(2) 0.0207(15) 0.0024(14) -0.0044(14) -0.0058(15)
C7 0.025(2) 0.022(2) 0.0163(14) 0.0003(14) -0.0093(14) -0.0052(16)
C8 0.0154(18) 0.0141(18) 0.0143(13) 0.0027(13) 0.0013(13) -0.0011(14)
C9 0.018(2) 0.019(2) 0.0148(13) 0.0008(13) -0.0036(13) 0.0042(15)
C10 0.020(2) 0.0133(18) 0.0142(13) -0.0012(13) -0.0037(13) -0.0029(14)
C11 0.022(2) 0.022(2) 0.0177(14) 0.0059(14) 0.0060(14) 0.0047(16)
C12 0.0175(19) 0.0122(18) 0.0218(14) 0.0054(13) -0.0022(14) -0.0033(14)
C13 0.018(2) 0.032(2) 0.0113(13) 0.0006(14) 0.0026(13) -0.0055(16)
C14 0.0134(18) 0.022(2) 0.0248(16) 0.0038(15) 0.0012(14) 0.0032(14)
C15 0.025(2) 0.0157(19) 0.0162(14) 0.0039(14) -0.0024(14) -0.0016(16)
C16 0.025(2) 0.031(2) 0.0193(15) 0.0005(16) 0.0075(15) 0.0088(18)
C17 0.0150(19) 0.024(2) 0.0168(14) 0.0009(14) -0.0027(13) -0.0064(15)
C18 0.0167(19) 0.0175(19) 0.0118(13) 0.0002(13) -0.0028(13) 0.0034(15)
C19 0.0115(18) 0.0123(17) 0.0185(14) -0.0011(13) 0.0025(13) -0.0019(13)
C20 0.018(2) 0.0145(19) 0.0166(14) -0.0004(13) 0.0001(13) 0.0000(14)
C21 0.035(2) 0.025(2) 0.0151(14) 0.0047(14) -0.0023(15) -0.0086(18)
C22 0.0108(19) 0.030(2) 0.0235(16) 0.0041(16) -0.0050(14) -0.0007(15)
C23 0.053(3) 0.034(3) 0.0257(19) 0.0113(16) -0.0130(19) -0.029(2)
C24 0.061(3) 0.018(2) 0.0259(17) 0.0040(16) -0.002(2) -0.003(2)
C25 0.031(2) 0.020(2) 0.0247(16) 0.0024(15) -0.0039(16) 0.0012(17)
C26 0.021(2) 0.026(2) 0.0213(16) 0.0033(15) 0.0033(15) -0.0060(16)
C27 0.030(2) 0.024(2) 0.0126(13) -0.0035(14) -0.0053(14) -0.0014(17)
C28 0.016(2) 0.022(2) 0.0197(15) -0.0024(14) 0.0019(14) 0.0049(15)
C29 0.022(2) 0.023(2) 0.0216(15) -0.0055(15) 0.0002(15) -0.0020(16)
C30 0.019(2) 0.025(2) 0.0218(15) 0.0040(15) -0.0067(14) 0.0009(16)
C31 0.025(2) 0.037(3) 0.046(2) 0.017(2) -0.0139(19) -0.020(2)
C32 0.022(2) 0.024(2) 0.0376(19) 0.0077(17) -0.0027(17) -0.0068(17)
C33 0.025(2) 0.021(2) 0.0323(18) -0.0063(16) 0.0040(16) -0.0008(17)

loop_
_atom_type_symbol
_atom_type_description
_atom_type_scat_dispersion_real
_atom_type_scat_dispersion_imag
_atom_type_scat_source
C C 0.0033 0.0016 'International Tables Vol C Tables 4.2.6.8 and 6.1.1.4'
H H 0.0000 0.0000 'International Tables Vol C Tables 4.2.6.8 and 6.1.1.4'
N N 0.0061 0.0033 'International Tables Vol C Tables 4.2.6.8 and 6.1.1.4'
S S 0.1246 0.1234 'International Tables Vol C Tables 4.2.6.8 and 6.1.1.4'
Cl Cl 0.1484 0.1585 'International Tables Vol C Tables 4.2.6.8 and 6.1.1.4'
Ru Ru -1.2594 0.8363 'International Tables Vol C Tables 4.2.6.8 and 6.1.1.4'

loop_
_geom_angle_atom_site_label_1
_geom_angle_atom_site_label_2
_geom_angle_atom_site_label_3
_geom_angle
C19 Ru1 C4 101.30(14)
C19 Ru1 Cl2 100.76(10)
C4 Ru1 Cl2 98.27(9)
C19 Ru1 Cl1 105.67(10)
C4 Ru1 Cl1 85.48(9)
Cl2 Ru1 Cl1 152.04(3)
C19 Ru1 S1 82.89(11)
C4 Ru1 S1 167.80(9)
Cl2 Ru1 S1 92.13(3)
Cl1 Ru1 S1 82.35(3)
C20 S1 C12 105.06(17)
C20 S1 Ru1 96.96(12)
C12 S1 Ru1 115.94(11)
C4 N1 C2 124.6(3)
C4 N1 C3 115.8(3)
C2 N1 C3 119.1(3)
C17 C1 C2 117.3(3)
C17 C1 C5 117.9(3)
C2 C1 C5 124.7(3)
C1 C2 C8 121.3(3)
C1 C2 N1 120.7(3)
C8 C2 N1 118.0(3)
C11 C3 N1 111.3(3)
C11 C3 C15 107.7(3)
N1 C3 C15 110.8(2)
C11 C3 C9 115.4(3)
N1 C3 C9 100.3(3)
C15 C3 C9 111.2(3)
N1 C4 C18 107.8(3)
N1 C4 Ru1 134.1(2)
C18 C4 Ru1 116.8(2)
C1 C5 C29 113.1(3)
C1 C5 C13 109.8(3)
C29 C5 C13 107.7(3)
C1 C5 H5 108.7
C29 C5 H5 108.7
C13 C5 H5 108.7
C7 C6 C10 120.5(3)
C7 C6 H6 119.8
C10 C6 H6 119.8
C6 C7 C21 120.0(3)
C6 C7 H7 120.0
C21 C7 H7 120.0
C14 C8 C2 118.3(3)
C14 C8 C28 117.4(3)
C2 C8 C28 124.3(3)
C3 C9 C18 107.0(3)
C3 C9 H9A 110.3
C18 C9 H9A 110.3
C3 C9 H9B 110.3
C18 C9 H9B 110.3
H9A C9 H9B 108.6
C20 C10 C6 118.2(3)
C20 C10 C19 120.2(3)
C6 C10 C19 121.6(3)
C3 C11 H11A 109.5
C3 C11 H11B 109.5
H11A C11 H11B 109.5
C3 C11 H11C 109.5
H11A C11 H11C 109.5
H11B C11 H11C 109.5
C32 C12 C25 120.5(4)
C32 C12 S1 115.5(3)
C25 C12 S1 123.8(3)
C5 C13 H13A 109.5
C5 C13 H13B 109.5
H13A C13 H13B 109.5
C5 C13 H13C 109.5
H13A C13 H13C 109.5
H13B C13 H13C 109.5
C22 C14 C8 121.2(3)
C22 C14 H14 119.4
C8 C14 H14 119.4
C3 C15 H15A 109.5
C3 C15 H15B 109.5
H15A C15 H15B 109.5
C3 C15 H15C 109.5
H15A C15 H15C 109.5
H15B C15 H15C 109.5
C28 C16 H16A 109.5
C28 C16 H16B 109.5
H16A C16 H16B 109.5
C28 C16 H16C 109.5
H16A C16 H16C 109.5
H16B C16 H16C 109.5
C22 C17 C1 122.5(3)
C22 C17 H17 118.8
C1 C17 H17 118.8
C30 C18 C9 113.9(3)
C30 C18 C4 114.1(3)
C9 C18 C4 102.9(3)
C30 C18 C27 107.8(3)
C9 C18 C27 110.3(3)
C4 C18 C27 107.7(3)
C10 C19 Ru1 124.6(3)
C10 C19 H19 117.7
Ru1 C19 H19 117.7
C10 C20 C26 121.3(3)
C10 C20 S1 114.9(2)
C26 C20 S1 123.7(3)
C26 C21 C7 120.8(3)
C26 C21 H21 119.6
C7 C21 H21 119.6
C14 C22 C17 119.3(3)
C14 C22 H22 120.4
C17 C22 H22 120.4
C24 C23 C31 120.1(4)
C24 C23 H23 120.0
C31 C23 H23 120.0
C23 C24 C25 120.6(4)
C23 C24 H24 119.7
C25 C24 H24 119.7
C12 C25 C24 119.0(4)
C12 C25 H25 120.5
C24 C25 H25 120.5
C21 C26 C20 119.1(3)
C21 C26 H26 120.4
C20 C26 H26 120.4
C18 C27 H27A 109.5
C18 C27 H27B 109.5
H27A C27 H27B 109.5
C18 C27 H27C 109.5
H27A C27 H27C 109.5
H27B C27 H27C 109.5
C8 C28 C33 110.9(3)
C8 C28 C16 112.2(3)
C33 C28 C16 110.1(3)
C8 C28 H28 107.8
C33 C28 H28 107.8
C16 C28 H28 107.8
C5 C29 H29A 109.5
C5 C29 H29B 109.5
H29A C29 H29B 109.5
C5 C29 H29C 109.5
H29A C29 H29C 109.5
H29B C29 H29C 109.5
C18 C30 H30A 109.5
C18 C30 H30B 109.5
H30A C30 H30B 109.5
C18 C30 H30C 109.5
H30A C30 H30C 109.5
H30B C30 H30C 109.5
C32 C31 C23 119.7(4)
C32 C31 H31 120.1
C23 C31 H31 120.1
C12 C32 C31 120.1(4)
C12 C32 H32 119.9
C31 C32 H32 119.9
C28 C33 H33A 109.5
C28 C33 H33B 109.5
H33A C33 H33B 109.5
C28 C33 H33C 109.5
H33A C33 H33C 109.5
H33B C33 H33C 109.5

loop_
_geom_bond_atom_site_label_1
_geom_bond_atom_site_label_2
_geom_bond_distance
Ru1 C19 1.835(3)
Ru1 C4 1.994(3)
Ru1 Cl2 2.3326(9)
Ru1 Cl1 2.3342(8)
Ru1 S1 2.4755(9)
S1 C20 1.770(4)
S1 C12 1.784(4)
N1 C4 1.321(4)
N1 C2 1.459(4)
N1 C3 1.527(4)
C1 C17 1.393(5)
C1 C2 1.410(4)
C1 C5 1.521(5)
C2 C8 1.409(5)
C3 C11 1.520(5)
C3 C15 1.520(5)
C3 C9 1.531(5)
C4 C18 1.542(4)
C5 C29 1.530(5)
C5 C13 1.539(4)
C5 H5 1.0000
C6 C7 1.386(5)
C6 C10 1.407(5)
C6 H6 0.9500
C7 C21 1.387(5)
C7 H7 0.9500
C8 C14 1.396(5)
C8 C28 1.523(4)
C9 C18 1.534(5)
C9 H9A 0.9900
C9 H9B 0.9900
C10 C20 1.394(5)
C10 C19 1.456(4)
C11 H11A 0.9800
C11 H11B 0.9800
C11 H11C 0.9800
C12 C32 1.379(5)
C12 C25 1.382(5)
C13 H13A 0.9800
C13 H13B 0.9800
C13 H13C 0.9800
C14 C22 1.385(5)
C14 H14 0.9500
C15 H15A 0.9800
C15 H15B 0.9800
C15 H15C 0.9800
C16 C28 1.537(5)
C16 H16A 0.9800
C16 H16B 0.9800
C16 H16C 0.9800
C17 C22 1.380(5)
C17 H17 0.9500
C18 C30 1.512(5)
C18 C27 1.551(4)
C19 H19 0.9500
C20 C26 1.397(4)
C21 C26 1.380(5)
C21 H21 0.9500
C22 H22 0.9500
C23 C24 1.382(7)
C23 C31 1.375(6)
C23 H23 0.9500
C24 C25 1.383(6)
C24 H24 0.9500
C25 H25 0.9500
C26 H26 0.9500
C27 H27A 0.9800
C27 H27B 0.9800
C27 H27C 0.9800
C28 C33 1.533(5)
C28 H28 1.0000
C29 H29A 0.9800
C29 H29B 0.9800
C29 H29C 0.9800
C30 H30A 0.9800
C30 H30B 0.9800
C30 H30C 0.9800
C31 C32 1.382(6)
C31 H31 0.9500
C32 H32 0.9500
C33 H33A 0.9800
C33 H33B 0.9800
C33 H33C 0.9800
